data_7134475
loop_
_publ_author_name
'Bouda, Maria'
'Hana, Grace E.'
'Xhili, Dea'
'Sripada, Archita'
'Bertke, Jeffery A.'
'Wolf, Christian'

_publ_section_title
;
 Organocatalytic atroposelective fluorooxindole addition to coumarin
 Michael acceptors
;
_journal_issue 43
_journal_name_full 'Chemical Communications'
_journal_page_first 7883
_journal_page_last 7886
_journal_paper_doi 10.1039/D5CC01166C
_journal_volume 61
_journal_year 2025
_chemical_formula_moiety 'C24 H15 F N2 O5'
_chemical_formula_sum 'C24 H15 F N2 O5'
_chemical_formula_weight 430.38
_space_group_crystal_system triclinic
_space_group_IT_number 2
_space_group_name_Hall '-P 1'
_space_group_name_H-M_alt 'P -1'
_atom_sites_solution_hydrogens geom
_atom_sites_solution_primary intrinsic
_audit_creation_method SHELXL-2019/1
_audit_update_record
;
2025-02-21 deposited with the CCDC.	2025-04-29 downloaded from the CCDC.
;
_cell_angle_alpha 106.1230(10)
_cell_angle_beta 95.5930(10)
_cell_angle_gamma 112.0220(10)
_cell_formula_units_Z 2
_cell_length_a 8.6510(4)
_cell_length_b 10.0429(4)
_cell_length_c 13.0902(6)
_cell_measurement_reflns_used 9975
_cell_measurement_temperature 100(2)
_cell_measurement_theta_max 28.28
_cell_measurement_theta_min 2.61
_cell_volume 986.56(8)
_computing_cell_refinement 'SAINT V8.37A (Bruker, 2005)'
_computing_data_collection 'APEX4 V2016.5-0 (Bruker, 2016)'
_computing_data_reduction
; 
SAINT V8.37A, XPREP v2014/2, SADABS V2016/2 (Bruker, 2016) 
;
_computing_molecular_graphics 'SHELXLE v932 (Hubschle, 2011)'
_computing_publication_material 'XCIF V2014-2 (Bruker, 2014)'
_computing_structure_refinement 'SHELXL-2019/1 (Sheldrick, 2019)'
_computing_structure_solution 'SHELX-2014-5 (Sheldrick, 2015)'
_diffrn_ambient_temperature 100(2)
_diffrn_measured_fraction_theta_full 0.999
_diffrn_measured_fraction_theta_max 0.998
_diffrn_measurement_device_type 'Bruker APEX DUO/ApexII CCD'
_diffrn_measurement_method 'profile data from \f and \w scans'
_diffrn_radiation_monochromator 'multilayer mirrors'
_diffrn_radiation_source 'fine-focus sealed tube'
_diffrn_radiation_type MoK\a
_diffrn_radiation_wavelength 0.71073
_diffrn_reflns_av_R_equivalents 0.0314
_diffrn_reflns_av_unetI/netI 0.0151
_diffrn_reflns_Laue_measured_fraction_full 0.999
_diffrn_reflns_Laue_measured_fraction_max 0.998
_diffrn_reflns_limit_h_max 11
_diffrn_reflns_limit_h_min -11
_diffrn_reflns_limit_k_max 13
_diffrn_reflns_limit_k_min -13
_diffrn_reflns_limit_l_max 17
_diffrn_reflns_limit_l_min -17
_diffrn_reflns_number 49141
_diffrn_reflns_point_group_measured_fraction_full 0.999
_diffrn_reflns_point_group_measured_fraction_max 0.998
_diffrn_reflns_theta_full 25.242
_diffrn_reflns_theta_max 28.304
_diffrn_reflns_theta_min 2.757
_exptl_absorpt_coefficient_mu 0.109
_exptl_absorpt_correction_T_max 0.99436
_exptl_absorpt_correction_T_min 0.97979
_exptl_absorpt_correction_type multi-scan
_exptl_absorpt_process_details 'SADABS V2016/2 (Bruker, 2016)'
_exptl_crystal_colour colourless
_exptl_crystal_density_diffrn 1.449
_exptl_crystal_density_method 'not measured'
_exptl_crystal_description block
_exptl_crystal_F_000 444
_exptl_crystal_size_max 0.295
_exptl_crystal_size_mid 0.124
_exptl_crystal_size_min 0.091
_refine_diff_density_max 0.364
_refine_diff_density_min -0.216
_refine_diff_density_rms 0.043
_refine_ls_extinction_method none
_refine_ls_goodness_of_fit_ref 1.008
_refine_ls_hydrogen_treatment constr
_refine_ls_matrix_type full
_refine_ls_number_parameters 289
_refine_ls_number_reflns 4889
_refine_ls_number_restraints 0
_refine_ls_restrained_S_all 1.008
_refine_ls_R_factor_all 0.0432
_refine_ls_R_factor_gt 0.0358
_refine_ls_shift/su_max 0.000
_refine_ls_shift/su_mean 0.000
_refine_ls_structure_factor_coef Fsqd
_refine_ls_weighting_details 'w=1/[\s^2^(Fo^2^)+(0.0385P)^2^+0.5379P] where P=(Fo^2^+2Fc^2^)/3'
_refine_ls_weighting_scheme calc
_refine_ls_wR_factor_gt 0.0853
_refine_ls_wR_factor_ref 0.0904
_reflns_Friedel_coverage 0.000
_reflns_number_gt 4226
_reflns_number_total 4889
_reflns_threshold_expression 'I > 2\s(I)'
_cod_data_source_file d5cc01166c2.cif
_cod_data_source_block 24106_a
_cod_depositor_comments 'Adding full bibliography for 7134475--7134477.cif.'
_cod_database_code 7134475
_shelx_shelxl_version_number 2019/1
_shelx_space_group_comment
;
The symmetry employed for this shelxl refinement is uniquely defined
by the following loop, which should always be used as a source of
symmetry information in preference to the above space-group names.
They are only intended as comments.
;
_shelx_estimated_absorpt_t_min 0.969
_shelx_estimated_absorpt_t_max 0.990

loop_
_space_group_symop_operation_xyz
'x, y, z'
'-x, -y, -z'

loop_
_atom_site_label
_atom_site_type_symbol
_atom_site_fract_x
_atom_site_fract_y
_atom_site_fract_z
_atom_site_U_iso_or_equiv
_atom_site_adp_type
_atom_site_occupancy
_atom_site_site_symmetry_order
_atom_site_calc_flag
_atom_site_refinement_flags_posn
_atom_site_refinement_flags_adp
_atom_site_refinement_flags_occupancy
_atom_site_disorder_assembly
_atom_site_disorder_group
F1 F 0.34137(9) -0.03819(8) 0.22815(6) 0.02114(16) Uani 1 1 d . . . . .
O1 O 0.27888(11) 0.21171(11) 0.18609(7) 0.02218(19) Uani 1 1 d . . . . .
O2 O 0.54904(11) 0.36885(10) 0.59685(7) 0.02130(18) Uani 1 1 d . . . . .
O3 O 0.33514(12) 0.17440(11) 0.61379(7) 0.0262(2) Uani 1 1 d . . . . .
O4 O 0.11665(11) -0.02316(11) 0.37443(8) 0.0257(2) Uani 1 1 d . . . . .
O5 O 0.29215(12) -0.11553(10) 0.42114(8) 0.0274(2) Uani 1 1 d . . . . .
N1 N 0.49989(11) 0.19716(10) 0.10421(7) 0.01328(18) Uani 1 1 d . . . . .
N2 N 0.25933(13) -0.01232(11) 0.40742(8) 0.0182(2) Uani 1 1 d . . . . .
C1 C 0.40154(14) 0.18219(12) 0.17920(9) 0.0150(2) Uani 1 1 d . . . . .
C2 C 0.47112(14) 0.11009(12) 0.25441(9) 0.0147(2) Uani 1 1 d . . . . .
C3 C 0.62362(14) 0.10052(12) 0.21255(9) 0.0139(2) Uani 1 1 d . . . . .
C4 C 0.74495(14) 0.05625(12) 0.24983(9) 0.0161(2) Uani 1 1 d . . . . .
H4 H 0.739553 0.023365 0.311321 0.019 Uiso 1 1 calc R U . . .
C5 C 0.87611(14) 0.06137(12) 0.19416(9) 0.0170(2) Uani 1 1 d . . . . .
H5 H 0.962204 0.032993 0.218692 0.020 Uiso 1 1 calc R U . . .
C6 C 0.88162(14) 0.10766(12) 0.10316(9) 0.0165(2) Uani 1 1 d . . . . .
H6 H 0.970991 0.109011 0.066080 0.020 Uiso 1 1 calc R U . . .
C7 C 0.75838(14) 0.15234(12) 0.06493(9) 0.0147(2) Uani 1 1 d . . . . .
H7 H 0.762042 0.183394 0.002622 0.018 Uiso 1 1 calc R U . . .
C8 C 0.63134(13) 0.14921(11) 0.12190(8) 0.0129(2) Uani 1 1 d . . . . .
C9 C 0.47654(14) 0.26312(12) 0.02024(9) 0.0153(2) Uani 1 1 d . . . . .
H9A H 0.369447 0.277645 0.019594 0.018 Uiso 1 1 calc R U . . .
H9B H 0.465502 0.191417 -0.052290 0.018 Uiso 1 1 calc R U . . .
C10 C 0.62559(14) 0.41510(12) 0.04077(9) 0.0148(2) Uani 1 1 d . . . . .
C11 C 0.71956(15) 0.43811(13) -0.03816(10) 0.0184(2) Uani 1 1 d . . . . .
H11 H 0.688227 0.358858 -0.106491 0.022 Uiso 1 1 calc R U . . .
C12 C 0.85972(16) 0.57726(14) -0.01731(11) 0.0220(2) Uani 1 1 d . . . . .
H12 H 0.923009 0.592746 -0.071604 0.026 Uiso 1 1 calc R U . . .
C13 C 0.90662(15) 0.69297(14) 0.08275(11) 0.0217(2) Uani 1 1 d . . . . .
H13 H 1.003885 0.786552 0.097635 0.026 Uiso 1 1 calc R U . . .
C14 C 0.81117(16) 0.67191(13) 0.16128(10) 0.0204(2) Uani 1 1 d . . . . .
H14 H 0.842138 0.751652 0.229301 0.025 Uiso 1 1 calc R U . . .
C15 C 0.67038(15) 0.53392(13) 0.13997(9) 0.0176(2) Uani 1 1 d . . . . .
H15 H 0.604251 0.520326 0.193151 0.021 Uiso 1 1 calc R U . . .
C16 C 0.49984(14) 0.19722(12) 0.37473(9) 0.0141(2) Uani 1 1 d . . . . .
C17 C 0.40282(14) 0.14097(13) 0.44034(9) 0.0158(2) Uani 1 1 d . . . . .
C18 C 0.42306(15) 0.22475(14) 0.55581(9) 0.0189(2) Uani 1 1 d . . . . .
C19 C 0.65288(15) 0.43313(13) 0.53361(9) 0.0175(2) Uani 1 1 d . . . . .
C20 C 0.77471(16) 0.58238(14) 0.58673(10) 0.0222(2) Uani 1 1 d . . . . .
H20 H 0.784040 0.633182 0.661565 0.027 Uiso 1 1 calc R U . . .
C21 C 0.88204(16) 0.65560(14) 0.52879(10) 0.0227(3) Uani 1 1 d . . . . .
H21 H 0.965744 0.757592 0.563990 0.027 Uiso 1 1 calc R U . . .
C22 C 0.86807(15) 0.58048(13) 0.41890(10) 0.0201(2) Uani 1 1 d . . . . .
H22 H 0.942065 0.631393 0.379508 0.024 Uiso 1 1 calc R U . . .
C23 C 0.74632(15) 0.43166(13) 0.36726(9) 0.0174(2) Uani 1 1 d . . . . .
H23 H 0.738127 0.381515 0.292490 0.021 Uiso 1 1 calc R U . . .
C24 C 0.63430(14) 0.35310(12) 0.42338(9) 0.0152(2) Uani 1 1 d . . . . .

loop_
_atom_site_aniso_label
_atom_site_aniso_U_11
_atom_site_aniso_U_22
_atom_site_aniso_U_33
_atom_site_aniso_U_23
_atom_site_aniso_U_13
_atom_site_aniso_U_12
F1 0.0189(3) 0.0148(3) 0.0191(3) 0.0031(3) 0.0054(3) -0.0025(3)
O1 0.0157(4) 0.0343(5) 0.0183(4) 0.0077(4) 0.0052(3) 0.0129(4)
O2 0.0258(4) 0.0236(4) 0.0139(4) 0.0052(3) 0.0068(3) 0.0099(4)
O3 0.0334(5) 0.0323(5) 0.0214(4) 0.0155(4) 0.0153(4) 0.0160(4)
O4 0.0152(4) 0.0305(5) 0.0304(5) 0.0118(4) 0.0049(3) 0.0075(4)
O5 0.0286(5) 0.0224(4) 0.0346(5) 0.0168(4) 0.0065(4) 0.0097(4)
N1 0.0120(4) 0.0152(4) 0.0128(4) 0.0047(3) 0.0027(3) 0.0059(3)
N2 0.0174(5) 0.0215(5) 0.0178(5) 0.0104(4) 0.0071(4) 0.0068(4)
C1 0.0125(5) 0.0157(5) 0.0120(5) 0.0022(4) 0.0015(4) 0.0031(4)
C2 0.0133(5) 0.0130(5) 0.0131(5) 0.0037(4) 0.0027(4) 0.0014(4)
C3 0.0147(5) 0.0110(4) 0.0128(5) 0.0027(4) 0.0032(4) 0.0031(4)
C4 0.0183(5) 0.0129(5) 0.0142(5) 0.0046(4) 0.0005(4) 0.0044(4)
C5 0.0155(5) 0.0144(5) 0.0196(5) 0.0042(4) 0.0000(4) 0.0068(4)
C6 0.0144(5) 0.0153(5) 0.0192(5) 0.0041(4) 0.0049(4) 0.0064(4)
C7 0.0153(5) 0.0145(5) 0.0130(5) 0.0044(4) 0.0030(4) 0.0052(4)
C8 0.0124(5) 0.0107(4) 0.0127(5) 0.0021(4) 0.0007(4) 0.0036(4)
C9 0.0150(5) 0.0171(5) 0.0139(5) 0.0061(4) 0.0014(4) 0.0068(4)
C10 0.0143(5) 0.0160(5) 0.0162(5) 0.0071(4) 0.0019(4) 0.0079(4)
C11 0.0210(6) 0.0185(5) 0.0192(5) 0.0075(4) 0.0064(4) 0.0105(5)
C12 0.0227(6) 0.0226(6) 0.0285(6) 0.0137(5) 0.0130(5) 0.0123(5)
C13 0.0171(5) 0.0182(5) 0.0308(6) 0.0113(5) 0.0048(5) 0.0065(4)
C14 0.0232(6) 0.0169(5) 0.0191(5) 0.0053(4) 0.0006(5) 0.0078(5)
C15 0.0198(5) 0.0188(5) 0.0163(5) 0.0076(4) 0.0044(4) 0.0090(4)
C16 0.0141(5) 0.0158(5) 0.0132(5) 0.0052(4) 0.0028(4) 0.0070(4)
C17 0.0154(5) 0.0178(5) 0.0160(5) 0.0075(4) 0.0042(4) 0.0074(4)
C18 0.0217(6) 0.0235(6) 0.0165(5) 0.0094(4) 0.0066(4) 0.0124(5)
C19 0.0185(5) 0.0204(5) 0.0145(5) 0.0057(4) 0.0042(4) 0.0093(4)
C20 0.0248(6) 0.0215(6) 0.0158(5) -0.0001(4) 0.0007(5) 0.0103(5)
C21 0.0212(6) 0.0163(5) 0.0218(6) 0.0003(4) -0.0019(5) 0.0047(5)
C22 0.0189(5) 0.0169(5) 0.0200(6) 0.0055(4) 0.0024(4) 0.0037(4)
C23 0.0183(5) 0.0166(5) 0.0144(5) 0.0042(4) 0.0030(4) 0.0052(4)
C24 0.0155(5) 0.0157(5) 0.0135(5) 0.0042(4) 0.0019(4) 0.0065(4)

loop_
_atom_type_symbol
_atom_type_description
_atom_type_scat_dispersion_real
_atom_type_scat_dispersion_imag
_atom_type_scat_source
C C 0.0033 0.0016 'International Tables Vol C Tables 4.2.6.8 and 6.1.1.4'
H H 0.0000 0.0000 'International Tables Vol C Tables 4.2.6.8 and 6.1.1.4'
F F 0.0171 0.0103 'International Tables Vol C Tables 4.2.6.8 and 6.1.1.4'
N N 0.0061 0.0033 'International Tables Vol C Tables 4.2.6.8 and 6.1.1.4'
O O 0.0106 0.0060 'International Tables Vol C Tables 4.2.6.8 and 6.1.1.4'

loop_
_exptl_crystal_face_index_h
_exptl_crystal_face_index_k
_exptl_crystal_face_index_l
_exptl_crystal_face_perp_dist
1.00 1.00 -1.00 0.0660
-1.00 -1.00 1.00 0.0210
-1.00 1.00 1.00 0.0910
1.00 -1.00 -1.00 0.1260
0.00 1.00 -1.00 0.0670
0.00 -1.00 1.00 0.0240
0.00 1.00 1.00 0.0890
-1.00 0.00 -1.00 0.0590
1.00 -1.00 1.00 0.0510
-1.00 1.00 -1.00 0.0230
1.00 0.00 0.00 0.0500

loop_
_geom_angle_atom_site_label_1
_geom_angle_atom_site_label_2
_geom_angle_atom_site_label_3
_geom_angle
_geom_angle_site_symmetry_1
_geom_angle_site_symmetry_3
_geom_angle_publ_flag
C18 O2 C19 121.96(9) . . ?
C1 N1 C8 111.48(9) . . ?
C1 N1 C9 123.56(9) . . ?
C8 N1 C9 124.87(9) . . ?
O4 N2 O5 125.49(10) . . ?
O4 N2 C17 117.01(10) . . ?
O5 N2 C17 117.37(10) . . ?
O1 C1 N1 127.94(11) . . ?
O1 C1 C2 124.91(10) . . ?
N1 C1 C2 107.09(9) . . ?
F1 C2 C3 109.46(9) . . ?
F1 C2 C16 109.15(8) . . ?
C3 C2 C16 117.63(9) . . ?
F1 C2 C1 104.72(8) . . ?
C3 C2 C1 102.88(8) . . ?
C16 C2 C1 112.14(9) . . ?
C4 C3 C8 121.17(10) . . ?
C4 C3 C2 130.82(10) . . ?
C8 C3 C2 108.00(9) . . ?
C3 C4 C5 117.91(10) . . ?
C3 C4 H4 121.0 . . ?
C5 C4 H4 121.0 . . ?
C6 C5 C4 120.65(10) . . ?
C6 C5 H5 119.7 . . ?
C4 C5 H5 119.7 . . ?
C5 C6 C7 121.59(10) . . ?
C5 C6 H6 119.2 . . ?
C7 C6 H6 119.2 . . ?
C8 C7 C6 117.09(10) . . ?
C8 C7 H7 121.5 . . ?
C6 C7 H7 121.5 . . ?
C7 C8 C3 121.58(10) . . ?
C7 C8 N1 127.97(10) . . ?
C3 C8 N1 110.40(9) . . ?
N1 C9 C10 111.41(9) . . ?
N1 C9 H9A 109.3 . . ?
C10 C9 H9A 109.3 . . ?
N1 C9 H9B 109.3 . . ?
C10 C9 H9B 109.3 . . ?
H9A C9 H9B 108.0 . . ?
C11 C10 C15 119.32(10) . . ?
C11 C10 C9 120.68(10) . . ?
C15 C10 C9 120.00(10) . . ?
C10 C11 C12 120.26(11) . . ?
C10 C11 H11 119.9 . . ?
C12 C11 H11 119.9 . . ?
C13 C12 C11 120.03(11) . . ?
C13 C12 H12 120.0 . . ?
C11 C12 H12 120.0 . . ?
C12 C13 C14 120.03(11) . . ?
C12 C13 H13 120.0 . . ?
C14 C13 H13 120.0 . . ?
C15 C14 C13 119.89(11) . . ?
C15 C14 H14 120.1 . . ?
C13 C14 H14 120.1 . . ?
C14 C15 C10 120.42(11) . . ?
C14 C15 H15 119.8 . . ?
C10 C15 H15 119.8 . . ?
C17 C16 C24 116.91(10) . . ?
C17 C16 C2 123.35(10) . . ?
C24 C16 C2 119.69(9) . . ?
C16 C17 C18 124.60(10) . . ?
C16 C17 N2 125.64(10) . . ?
C18 C17 N2 109.75(9) . . ?
O3 C18 O2 119.50(11) . . ?
O3 C18 C17 124.32(11) . . ?
O2 C18 C17 116.18(10) . . ?
O2 C19 C20 115.30(10) . . ?
O2 C19 C24 121.97(10) . . ?
C20 C19 C24 122.73(11) . . ?
C21 C20 C19 118.89(11) . . ?
C21 C20 H20 120.6 . . ?
C19 C20 H20 120.6 . . ?
C20 C21 C22 120.37(11) . . ?
C20 C21 H21 119.8 . . ?
C22 C21 H21 119.8 . . ?
C23 C22 C21 120.02(11) . . ?
C23 C22 H22 120.0 . . ?
C21 C22 H22 120.0 . . ?
C22 C23 C24 121.36(11) . . ?
C22 C23 H23 119.3 . . ?
C24 C23 H23 119.3 . . ?
C19 C24 C23 116.63(10) . . ?
C19 C24 C16 118.37(10) . . ?
C23 C24 C16 124.99(10) . . ?

loop_
_geom_bond_atom_site_label_1
_geom_bond_atom_site_label_2
_geom_bond_distance
_geom_bond_site_symmetry_2
_geom_bond_publ_flag
F1 C2 1.4080(12) . ?
O1 C1 1.2090(14) . ?
O2 C18 1.3572(15) . ?
O2 C19 1.3843(14) . ?
O3 C18 1.2031(15) . ?
O4 N2 1.2211(13) . ?
O5 N2 1.2252(13) . ?
N1 C1 1.3634(14) . ?
N1 C8 1.4142(14) . ?
N1 C9 1.4662(14) . ?
N2 C17 1.4802(14) . ?
C1 C2 1.5695(15) . ?
C2 C3 1.5023(15) . ?
C2 C16 1.5176(15) . ?
C3 C4 1.3813(15) . ?
C3 C8 1.4018(15) . ?
C4 C5 1.3998(16) . ?
C4 H4 0.9500 . ?
C5 C6 1.3926(16) . ?
C5 H5 0.9500 . ?
C6 C7 1.4029(15) . ?
C6 H6 0.9500 . ?
C7 C8 1.3827(15) . ?
C7 H7 0.9500 . ?
C9 C10 1.5143(15) . ?
C9 H9A 0.9900 . ?
C9 H9B 0.9900 . ?
C10 C11 1.3919(16) . ?
C10 C15 1.3981(16) . ?
C11 C12 1.3966(17) . ?
C11 H11 0.9500 . ?
C12 C13 1.3886(18) . ?
C12 H12 0.9500 . ?
C13 C14 1.3923(17) . ?
C13 H13 0.9500 . ?
C14 C15 1.3911(16) . ?
C14 H14 0.9500 . ?
C15 H15 0.9500 . ?
C16 C17 1.3474(15) . ?
C16 C24 1.4648(15) . ?
C17 C18 1.4680(16) . ?
C19 C20 1.3909(16) . ?
C19 C24 1.4027(15) . ?
C20 C21 1.3832(18) . ?
C20 H20 0.9500 . ?
C21 C22 1.3957(17) . ?
C21 H21 0.9500 . ?
C22 C23 1.3855(16) . ?
C22 H22 0.9500 . ?
C23 C24 1.4102(16) . ?
C23 H23 0.9500 . ?

loop_
_geom_torsion_atom_site_label_1
_geom_torsion_atom_site_label_2
_geom_torsion_atom_site_label_3
_geom_torsion_atom_site_label_4
_geom_torsion
_geom_torsion_site_symmetry_1
_geom_torsion_site_symmetry_2
_geom_torsion_site_symmetry_3
_geom_torsion_site_symmetry_4
_geom_torsion_publ_flag
C8 N1 C1 O1 -179.33(11) . . . . ?
C9 N1 C1 O1 3.92(18) . . . . ?
C8 N1 C1 C2 -2.14(11) . . . . ?
C9 N1 C1 C2 -178.89(9) . . . . ?
O1 C1 C2 F1 66.50(13) . . . . ?
N1 C1 C2 F1 -110.80(9) . . . . ?
O1 C1 C2 C3 -179.08(10) . . . . ?
N1 C1 C2 C3 3.62(11) . . . . ?
O1 C1 C2 C16 -51.73(14) . . . . ?
N1 C1 C2 C16 130.97(9) . . . . ?
F1 C2 C3 C4 -73.83(14) . . . . ?
C16 C2 C3 C4 51.46(16) . . . . ?
C1 C2 C3 C4 175.24(11) . . . . ?
F1 C2 C3 C8 107.11(10) . . . . ?
C16 C2 C3 C8 -127.61(10) . . . . ?
C1 C2 C3 C8 -3.83(11) . . . . ?
C8 C3 C4 C5 -0.05(15) . . . . ?
C2 C3 C4 C5 -179.02(10) . . . . ?
C3 C4 C5 C6 -0.92(16) . . . . ?
C4 C5 C6 C7 0.80(17) . . . . ?
C5 C6 C7 C8 0.32(16) . . . . ?
C6 C7 C8 C3 -1.31(15) . . . . ?
C6 C7 C8 N1 175.79(10) . . . . ?
C4 C3 C8 C7 1.20(16) . . . . ?
C2 C3 C8 C7 -179.62(9) . . . . ?
C4 C3 C8 N1 -176.35(9) . . . . ?
C2 C3 C8 N1 2.82(12) . . . . ?
C1 N1 C8 C7 -177.72(10) . . . . ?
C9 N1 C8 C7 -1.03(17) . . . . ?
C1 N1 C8 C3 -0.36(12) . . . . ?
C9 N1 C8 C3 176.33(9) . . . . ?
C1 N1 C9 C10 111.70(11) . . . . ?
C8 N1 C9 C10 -64.60(13) . . . . ?
N1 C9 C10 C11 122.90(11) . . . . ?
N1 C9 C10 C15 -56.91(13) . . . . ?
C15 C10 C11 C12 1.58(17) . . . . ?
C9 C10 C11 C12 -178.24(10) . . . . ?
C10 C11 C12 C13 0.45(18) . . . . ?
C11 C12 C13 C14 -1.75(18) . . . . ?
C12 C13 C14 C15 1.01(18) . . . . ?
C13 C14 C15 C10 1.04(17) . . . . ?
C11 C10 C15 C14 -2.33(17) . . . . ?
C9 C10 C15 C14 177.49(10) . . . . ?
F1 C2 C16 C17 -5.25(15) . . . . ?
C3 C2 C16 C17 -130.69(11) . . . . ?
C1 C2 C16 C17 110.32(12) . . . . ?
F1 C2 C16 C24 177.40(9) . . . . ?
C3 C2 C16 C24 51.96(14) . . . . ?
C1 C2 C16 C24 -67.03(12) . . . . ?
C24 C16 C17 C18 -0.02(16) . . . . ?
C2 C16 C17 C18 -177.43(10) . . . . ?
C24 C16 C17 N2 179.11(10) . . . . ?
C2 C16 C17 N2 1.70(17) . . . . ?
O4 N2 C17 C16 -91.04(14) . . . . ?
O5 N2 C17 C16 92.86(14) . . . . ?
O4 N2 C17 C18 88.20(12) . . . . ?
O5 N2 C17 C18 -87.90(12) . . . . ?
C19 O2 C18 O3 -179.34(11) . . . . ?
C19 O2 C18 C17 -0.16(15) . . . . ?
C16 C17 C18 O3 179.36(11) . . . . ?
N2 C17 C18 O3 0.12(16) . . . . ?
C16 C17 C18 O2 0.22(17) . . . . ?
N2 C17 C18 O2 -179.03(9) . . . . ?
C18 O2 C19 C20 179.18(10) . . . . ?
C18 O2 C19 C24 -0.11(17) . . . . ?
O2 C19 C20 C21 -179.13(11) . . . . ?
C24 C19 C20 C21 0.16(18) . . . . ?
C19 C20 C21 C22 -0.09(18) . . . . ?
C20 C21 C22 C23 -0.07(19) . . . . ?
C21 C22 C23 C24 0.17(18) . . . . ?
O2 C19 C24 C23 179.18(10) . . . . ?
C20 C19 C24 C23 -0.07(17) . . . . ?
O2 C19 C24 C16 0.32(16) . . . . ?
C20 C19 C24 C16 -178.92(11) . . . . ?
C22 C23 C24 C19 -0.10(17) . . . . ?
C22 C23 C24 C16 178.67(11) . . . . ?
C17 C16 C24 C19 -0.25(15) . . . . ?
C2 C16 C24 C19 177.27(10) . . . . ?
C17 C16 C24 C23 -179.00(11) . . . . ?
C2 C16 C24 C23 -1.48(16) . . . . ?
